data_2228914
loop_
_publ_author_name
'Fu, Jian-Hua'
'Wang, Zhao-Yang'
'Xue, Fu-Ling'
'Huo, Jing-Pei'

_publ_section_title
;
 (5<i>S</i>)-3-Chloro-4-(2,5-dihydro-1<i>H</i>-pyrrol-1-yl)-5-[(1<i>R</i>,2<i>S</i>,5<i>R</i>)-2-isopropyl-5-methylcyclohexyloxy]furan-2(5<i>H</i>)-one
;
_journal_coeditor_code XU5106
_journal_issue 1
_journal_name_full 'Acta Crystallographica Section E'
_journal_page_first o73
_journal_paper_doi 10.1107/S1600536810051226
_journal_volume 67
_journal_year 2011
_chemical_formula_iupac 'C18 H26 Cl N O3'
_chemical_formula_moiety 'C18 H26 Cl N O3'
_chemical_formula_sum 'C18 H26 Cl N O3'
_chemical_formula_weight 339.85
_chemical_name_systematic
;
(5<i>S</i>)-3-Chloro-4-(2,5-dihydro-1<i>H</i>-pyrrol-1-yl)-
5-[(1<i>R</i>,2<i>S</i>,5<i>R</i>)-2-isopropyl-5-
methylcyclohexyloxy]furan-2(5<i>H</i>)-one
;
_space_group_IT_number 19
_symmetry_cell_setting orthorhombic
_symmetry_space_group_name_Hall 'P 2ac 2ab'
_symmetry_space_group_name_H-M 'P 21 21 21'
_atom_sites_solution_hydrogens geom
_atom_sites_solution_primary direct
_atom_sites_solution_secondary difmap
_audit_creation_method SHELXL-97
_cell_angle_alpha 90.00
_cell_angle_beta 90.00
_cell_angle_gamma 90.00
_cell_formula_units_Z 4
_cell_length_a 7.192(2)
_cell_length_b 9.622(3)
_cell_length_c 27.534(9)
_cell_measurement_reflns_used 1222
_cell_measurement_temperature 298(2)
_cell_measurement_theta_max 17.50
_cell_measurement_theta_min 2.24
_cell_volume 1905.4(10)
_computing_cell_refinement 'SAINT (Bruker, 2008)'
_computing_data_collection 'APEX2 (Bruker, 2008)'
_computing_data_reduction 'SAINT (Bruker, 2008)'
_computing_molecular_graphics 'ORTEP-3 for Windows (Farrugia, 1997)'
_computing_publication_material 'SHELXL97 (Sheldrick, 2008)'
_computing_structure_refinement 'SHELXL97 (Sheldrick, 2008)'
_computing_structure_solution 'SHELXS97 (Sheldrick, 2008)'
_diffrn_ambient_temperature 298(2)
_diffrn_measured_fraction_theta_full 0.998
_diffrn_measured_fraction_theta_max 0.998
_diffrn_measurement_device_type 'Bruker APEXII area-detector'
_diffrn_measurement_method '\f and \w scan'
_diffrn_radiation_monochromator graphite
_diffrn_radiation_source 'fine-focus sealed tube'
_diffrn_radiation_type MoK\a
_diffrn_radiation_wavelength 0.71073
_diffrn_reflns_av_R_equivalents 0.0528
_diffrn_reflns_av_sigmaI/netI 0.0693
_diffrn_reflns_limit_h_max 8
_diffrn_reflns_limit_h_min -6
_diffrn_reflns_limit_k_max 11
_diffrn_reflns_limit_k_min -10
_diffrn_reflns_limit_l_max 28
_diffrn_reflns_limit_l_min -32
_diffrn_reflns_number 9627
_diffrn_reflns_theta_full 24.99
_diffrn_reflns_theta_max 24.99
_diffrn_reflns_theta_min 2.24
_exptl_absorpt_coefficient_mu 0.214
_exptl_absorpt_correction_T_max 0.966
_exptl_absorpt_correction_T_min 0.952
_exptl_absorpt_correction_type multi-scan
_exptl_absorpt_process_details '(SADABS; Sheldrick, 1996)'
_exptl_crystal_colour colourless
_exptl_crystal_density_diffrn 1.185
_exptl_crystal_density_method 'not measured'
_exptl_crystal_description block
_exptl_crystal_F_000 728
_exptl_crystal_size_max 0.23
_exptl_crystal_size_mid 0.20
_exptl_crystal_size_min 0.16
_refine_diff_density_max 0.114
_refine_diff_density_min -0.135
_refine_ls_abs_structure_details 'Flack (1983), 1398 Friedel pairs'
_refine_ls_abs_structure_Flack 0.14(12)
_refine_ls_extinction_method none
_refine_ls_goodness_of_fit_ref 1.020
_refine_ls_hydrogen_treatment constr
_refine_ls_matrix_type full
_refine_ls_number_parameters 211
_refine_ls_number_reflns 3363
_refine_ls_number_restraints 0
_refine_ls_restrained_S_all 1.020
_refine_ls_R_factor_all 0.1148
_refine_ls_R_factor_gt 0.0515
_refine_ls_shift/su_max 0.000
_refine_ls_shift/su_mean 0.000
_refine_ls_structure_factor_coef Fsqd
_refine_ls_weighting_details 'calc w=1/[\s^2^(Fo^2^)+(0.0439P)^2^] where P=(Fo^2^+2Fc^2^)/3'
_refine_ls_weighting_scheme calc
_refine_ls_wR_factor_gt 0.1074
_refine_ls_wR_factor_ref 0.1291
_reflns_number_gt 1708
_reflns_number_total 3363
_reflns_threshold_expression I>2sigma(I)
_cod_data_source_file xu5106.cif
_cod_data_source_block I
_cod_database_code 2228914
_cod_database_fobs_code 2228914

loop_
_symmetry_equiv_pos_as_xyz
'x, y, z'
'-x+1/2, -y, z+1/2'
'-x, y+1/2, -z+1/2'
'x+1/2, -y+1/2, -z'

loop_
_atom_site_type_symbol
_atom_site_label
_atom_site_fract_x
_atom_site_fract_y
_atom_site_fract_z
_atom_site_U_iso_or_equiv
_atom_site_adp_type
_atom_site_calc_flag
_atom_site_refinement_flags
_atom_site_occupancy
_atom_site_disorder_assembly
_atom_site_disorder_group
Cl Cl1 0.78504(18) 0.24214(12) 0.34421(3) 0.1169(5) Uani d . 1 . .
C C3 0.7443(5) 0.2768(4) 0.24451(11) 0.0695(9) Uani d . 1 . .
C C4 0.7076(5) 0.1802(4) 0.20226(12) 0.0744(10) Uani d . 1 . .
H H4 0.5952 0.2084 0.1847 0.089 Uiso calc R 1 . .
C C5 0.8243(6) 0.1400(4) 0.12119(10) 0.0775(11) Uani d . 1 . .
H H5 0.7375 0.2071 0.1070 0.093 Uiso calc R 1 . .
C C1 0.7075(6) 0.0576(5) 0.27315(13) 0.0840(11) Uani d . 1 . .
C C2 0.7477(5) 0.1979(4) 0.28492(11) 0.0773(10) Uani d . 1 . .
C C6 1.0128(6) 0.1530(5) 0.09539(12) 0.0901(13) Uani d . 1 . .
H H6 1.0961 0.0856 0.1108 0.108 Uiso calc R 1 . .
C C10 0.7420(7) -0.0036(4) 0.11707(11) 0.1015(13) Uani d . 1 . .
H H10A 0.6212 -0.0050 0.1327 0.122 Uiso calc R 1 . .
H H10B 0.8216 -0.0695 0.1338 0.122 Uiso calc R 1 . .
C C7 0.9896(8) 0.1062(5) 0.04242(13) 0.1185(18) Uani d . 1 . .
H H7A 0.9093 0.1714 0.0256 0.142 Uiso calc R 1 . .
H H7B 1.1099 0.1076 0.0265 0.142 Uiso calc R 1 . .
C C11 1.1050(6) 0.2946(6) 0.10072(14) 0.1047(15) Uani d . 1 . .
H H11 1.0932 0.3206 0.1350 0.126 Uiso calc R 1 . .
C C9 0.7204(10) -0.0480(5) 0.06354(14) 0.1288(18) Uani d . 1 . .
H H9 0.6340 0.0161 0.0476 0.155 Uiso calc R 1 . .
C C8 0.9082(10) -0.0374(7) 0.03860(16) 0.140(2) Uani d . 1 . .
H H8A 0.9932 -0.1035 0.0532 0.168 Uiso calc R 1 . .
H H8B 0.8942 -0.0616 0.0046 0.168 Uiso calc R 1 . .
C C14 1.0115(8) 0.4096(5) 0.07156(16) 0.140(2) Uani d . 1 . .
H H14A 1.0309 0.3936 0.0375 0.210 Uiso calc R 1 . .
H H14B 1.0641 0.4978 0.0804 0.210 Uiso calc R 1 . .
H H14C 0.8805 0.4100 0.0783 0.210 Uiso calc R 1 . .
C C13 1.3143(7) 0.2870(7) 0.08997(15) 0.160(2) Uani d . 1 . .
H H13A 1.3696 0.2151 0.1093 0.241 Uiso calc R 1 . .
H H13B 1.3712 0.3746 0.0977 0.241 Uiso calc R 1 . .
H H13C 1.3329 0.2667 0.0562 0.241 Uiso calc R 1 . .
C C12 0.6404(13) -0.1951(7) 0.06041(19) 0.217(4) Uani d . 1 . .
H H12A 0.6598 -0.2313 0.0283 0.326 Uiso calc R 1 . .
H H12B 0.5096 -0.1925 0.0673 0.326 Uiso calc R 1 . .
H H12C 0.7017 -0.2537 0.0836 0.326 Uiso calc R 1 . .
C C18 0.7548(7) 0.4780(4) 0.18901(13) 0.0971(12) Uani d . 1 . .
H H18A 0.6422 0.4507 0.1721 0.117 Uiso calc R 1 . .
H H18B 0.8618 0.4566 0.1689 0.117 Uiso calc R 1 . .
C C15 0.7871(6) 0.5142(4) 0.27610(13) 0.0967(13) Uani d . 1 . .
H H15A 0.6884 0.5045 0.2999 0.116 Uiso calc R 1 . .
H H15B 0.9064 0.5059 0.2923 0.116 Uiso calc R 1 . .
C C17 0.7505(7) 0.6280(4) 0.20278(19) 0.1103(14) Uani d . 1 . .
H H17 0.7344 0.7001 0.1807 0.132 Uiso calc R 1 . .
C C16 0.7720(7) 0.6461(5) 0.2495(2) 0.1092(14) Uani d . 1 . .
H H16 0.7772 0.7329 0.2643 0.131 Uiso calc R 1 . .
N N1 0.7681(5) 0.4111(3) 0.23671(9) 0.0791(9) Uani d . 1 . .
O O3 0.8607(3) 0.1789(2) 0.17127(7) 0.0767(7) Uani d . 1 . .
O O1 0.6832(4) 0.0450(2) 0.22383(8) 0.0845(8) Uani d . 1 . .
O O2 0.6958(5) -0.0440(3) 0.29863(9) 0.1111(10) Uani d . 1 . .

loop_
_atom_site_aniso_label
_atom_site_aniso_U_11
_atom_site_aniso_U_22
_atom_site_aniso_U_33
_atom_site_aniso_U_12
_atom_site_aniso_U_13
_atom_site_aniso_U_23
Cl1 0.1428(11) 0.1448(9) 0.0630(6) 0.0000(9) -0.0027(6) -0.0123(6)
C3 0.057(2) 0.086(2) 0.065(2) 0.002(2) 0.0010(19) -0.009(2)
C4 0.067(3) 0.089(3) 0.068(2) 0.002(2) 0.002(2) -0.0044(19)
C5 0.084(3) 0.096(3) 0.053(2) 0.012(2) -0.0074(19) -0.0018(17)
C1 0.082(3) 0.096(3) 0.074(3) 0.008(3) 0.009(2) 0.003(2)
C2 0.072(3) 0.100(3) 0.061(2) 0.005(2) 0.001(2) -0.0071(19)
C6 0.082(3) 0.132(4) 0.056(2) 0.024(3) 0.001(2) 0.000(2)
C10 0.131(4) 0.107(3) 0.066(2) -0.005(3) -0.007(3) -0.0180(19)
C7 0.144(5) 0.155(5) 0.057(2) 0.018(4) 0.007(3) -0.011(3)
C11 0.093(4) 0.161(5) 0.060(2) -0.010(3) 0.009(2) -0.007(3)
C9 0.182(6) 0.129(4) 0.075(3) -0.010(4) -0.010(4) -0.028(3)
C8 0.193(7) 0.155(5) 0.071(3) 0.011(5) 0.012(3) -0.038(3)
C14 0.165(6) 0.146(4) 0.110(3) -0.015(4) 0.009(4) 0.025(3)
C13 0.098(4) 0.294(8) 0.088(3) -0.019(5) 0.027(3) -0.011(4)
C12 0.325(10) 0.197(6) 0.130(4) -0.106(7) 0.031(5) -0.073(4)
C18 0.097(3) 0.098(3) 0.097(3) 0.007(3) 0.010(3) 0.010(2)
C15 0.082(3) 0.101(3) 0.107(3) -0.010(3) -0.002(3) -0.022(3)
C17 0.106(4) 0.085(3) 0.141(4) 0.004(3) 0.015(4) 0.016(3)
C16 0.088(3) 0.088(3) 0.152(4) -0.009(3) 0.003(3) -0.021(3)
N1 0.081(3) 0.088(2) 0.0686(17) 0.0027(19) 0.0051(18) -0.0100(16)
O3 0.0764(17) 0.1003(17) 0.0532(13) 0.0049(14) 0.0025(13) -0.0071(12)
O1 0.097(2) 0.0833(17) 0.0735(15) -0.0071(15) 0.0035(14) -0.0038(13)
O2 0.136(3) 0.103(2) 0.0939(18) 0.016(2) 0.0152(19) 0.0119(16)

loop_
_atom_type_symbol
_atom_type_description
_atom_type_scat_dispersion_real
_atom_type_scat_dispersion_imag
_atom_type_scat_source
C C 0.0033 0.0016 'International Tables Vol C Tables 4.2.6.8 and 6.1.1.4'
H H 0.0000 0.0000 'International Tables Vol C Tables 4.2.6.8 and 6.1.1.4'
N N 0.0061 0.0033 'International Tables Vol C Tables 4.2.6.8 and 6.1.1.4'
O O 0.0106 0.0060 'International Tables Vol C Tables 4.2.6.8 and 6.1.1.4'
Cl Cl 0.1484 0.1585 'International Tables Vol C Tables 4.2.6.8 and 6.1.1.4'

loop_
_geom_angle_atom_site_label_1
_geom_angle_atom_site_label_2
_geom_angle_atom_site_label_3
_geom_angle_site_symmetry_1
_geom_angle_site_symmetry_3
_geom_angle
_geom_angle_publ_flag
N1 C3 C2 . . 133.1(3) ?
N1 C3 C4 . . 119.9(3) ?
C2 C3 C4 . . 107.0(3) ?
O3 C4 O1 . . 109.9(3) ?
O3 C4 C3 . . 109.8(3) ?
O1 C4 C3 . . 105.0(3) ?
O3 C4 H4 . . 110.7 ?
O1 C4 H4 . . 110.7 ?
C3 C4 H4 . . 110.7 ?
O3 C5 C10 . . 112.2(3) ?
O3 C5 C6 . . 105.0(3) ?
C10 C5 C6 . . 112.8(4) ?
O3 C5 H5 . . 108.9 ?
C10 C5 H5 . . 108.9 ?
C6 C5 H5 . . 108.9 ?
O2 C1 O1 . . 119.6(4) ?
O2 C1 C2 . . 130.8(3) ?
O1 C1 C2 . . 109.6(3) ?
C3 C2 C1 . . 110.1(3) ?
C3 C2 Cl1 . . 130.7(3) ?
C1 C2 Cl1 . . 119.2(3) ?
C11 C6 C7 . . 113.7(4) ?
C11 C6 C5 . . 114.4(3) ?
C7 C6 C5 . . 108.6(4) ?
C11 C6 H6 . . 106.5 ?
C7 C6 H6 . . 106.5 ?
C5 C6 H6 . . 106.5 ?
C5 C10 C9 . . 111.4(3) ?
C5 C10 H10A . . 109.3 ?
C9 C10 H10A . . 109.3 ?
C5 C10 H10B . . 109.3 ?
C9 C10 H10B . . 109.3 ?
H10A C10 H10B . . 108.0 ?
C8 C7 C6 . . 112.2(4) ?
C8 C7 H7A . . 109.2 ?
C6 C7 H7A . . 109.2 ?
C8 C7 H7B . . 109.2 ?
C6 C7 H7B . . 109.2 ?
H7A C7 H7B . . 107.9 ?
C6 C11 C14 . . 114.0(4) ?
C6 C11 C13 . . 111.5(5) ?
C14 C11 C13 . . 111.4(5) ?
C6 C11 H11 . . 106.5 ?
C14 C11 H11 . . 106.5 ?
C13 C11 H11 . . 106.5 ?
C8 C9 C12 . . 111.8(5) ?
C8 C9 C10 . . 108.9(4) ?
C12 C9 C10 . . 110.4(4) ?
C8 C9 H9 . . 108.6 ?
C12 C9 H9 . . 108.6 ?
C10 C9 H9 . . 108.6 ?
C7 C8 C9 . . 112.1(5) ?
C7 C8 H8A . . 109.2 ?
C9 C8 H8A . . 109.2 ?
C7 C8 H8B . . 109.2 ?
C9 C8 H8B . . 109.2 ?
H8A C8 H8B . . 107.9 ?
C11 C14 H14A . . 109.5 ?
C11 C14 H14B . . 109.5 ?
H14A C14 H14B . . 109.5 ?
C11 C14 H14C . . 109.5 ?
H14A C14 H14C . . 109.5 ?
H14B C14 H14C . . 109.5 ?
C11 C13 H13A . . 109.5 ?
C11 C13 H13B . . 109.5 ?
H13A C13 H13B . . 109.5 ?
C11 C13 H13C . . 109.5 ?
H13A C13 H13C . . 109.5 ?
H13B C13 H13C . . 109.5 ?
C9 C12 H12A . . 109.5 ?
C9 C12 H12B . . 109.5 ?
H12A C12 H12B . . 109.5 ?
C9 C12 H12C . . 109.5 ?
H12A C12 H12C . . 109.5 ?
H12B C12 H12C . . 109.5 ?
N1 C18 C17 . . 101.4(3) ?
N1 C18 H18A . . 111.5 ?
C17 C18 H18A . . 111.5 ?
N1 C18 H18B . . 111.5 ?
C17 C18 H18B . . 111.5 ?
H18A C18 H18B . . 109.3 ?
C16 C15 N1 . . 102.0(3) ?
C16 C15 H15A . . 111.4 ?
N1 C15 H15A . . 111.4 ?
C16 C15 H15B . . 111.4 ?
N1 C15 H15B . . 111.4 ?
H15A C15 H15B . . 109.2 ?
C16 C17 C18 . . 112.1(4) ?
C16 C17 H17 . . 123.9 ?
C18 C17 H17 . . 123.9 ?
C17 C16 C15 . . 112.5(4) ?
C17 C16 H16 . . 123.7 ?
C15 C16 H16 . . 123.7 ?
C3 N1 C18 . . 124.5(3) ?
C3 N1 C15 . . 123.3(3) ?
C18 N1 C15 . . 111.7(3) ?
C4 O3 C5 . . 116.2(3) ?
C1 O1 C4 . . 108.2(3) ?

loop_
_geom_bond_atom_site_label_1
_geom_bond_atom_site_label_2
_geom_bond_site_symmetry_2
_geom_bond_distance
_geom_bond_publ_flag
Cl1 C2 . 1.709(3) ?
C3 N1 . 1.321(4) ?
C3 C2 . 1.347(4) ?
C3 C4 . 1.512(4) ?
C4 O3 . 1.393(4) ?
C4 O1 . 1.441(4) ?
C4 H4 . 0.9800 ?
C5 O3 . 1.453(3) ?
C5 C10 . 1.507(5) ?
C5 C6 . 1.536(5) ?
C5 H5 . 0.9800 ?
C1 O2 . 1.206(4) ?
C1 O1 . 1.375(4) ?
C1 C2 . 1.418(5) ?
C6 C11 . 1.522(6) ?
C6 C7 . 1.535(5) ?
C6 H6 . 0.9800 ?
C10 C9 . 1.542(5) ?
C10 H10A . 0.9700 ?
C10 H10B . 0.9700 ?
C7 C8 . 1.504(6) ?
C7 H7A . 0.9700 ?
C7 H7B . 0.9700 ?
C11 C14 . 1.524(6) ?
C11 C13 . 1.535(6) ?
C11 H11 . 0.9800 ?
C9 C8 . 1.518(7) ?
C9 C12 . 1.530(7) ?
C9 H9 . 0.9800 ?
C8 H8A . 0.9700 ?
C8 H8B . 0.9700 ?
C14 H14A . 0.9600 ?
C14 H14B . 0.9600 ?
C14 H14C . 0.9600 ?
C13 H13A . 0.9600 ?
C13 H13B . 0.9600 ?
C13 H13C . 0.9600 ?
C12 H12A . 0.9600 ?
C12 H12B . 0.9600 ?
C12 H12C . 0.9600 ?
C18 N1 . 1.466(4) ?
C18 C17 . 1.492(5) ?
C18 H18A . 0.9700 ?
C18 H18B . 0.9700 ?
C15 C16 . 1.469(6) ?
C15 N1 . 1.476(4) ?
C15 H15A . 0.9700 ?
C15 H15B . 0.9700 ?
C17 C16 . 1.308(5) ?
C17 H17 . 0.9300 ?
C16 H16 . 0.9300 ?

loop_
_geom_hbond_atom_site_label_D
_geom_hbond_atom_site_label_H
_geom_hbond_atom_site_label_A
_geom_hbond_site_symmetry_A
_geom_hbond_distance_DH
_geom_hbond_distance_HA
_geom_hbond_distance_DA
_geom_hbond_angle_DHA
C16 H16 O2 1_565 0.93 2.42 3.320(6) 164

loop_
_cod_related_entry_id
_cod_related_entry_database
_cod_related_entry_code
1 ChemSpider 30656443
